data_4518506
loop_
_publ_author_name
'Wang, Shuo'
'Gong, Mengyao'
'Han, Xue'
'Zhao, Dian'
'Liu, Jingwen'
'Lu, Yantong'
'Li, Chunxia'
'Chen, Banglin'

_publ_section_title
;
 Embedding Red Emitters in the NbO-Type Metal--Organic Frameworks for
 Highly Sensitive Luminescence Thermometry over Tunable Temperature Range
;
_journal_name_full 'ACS Applied Materials &amp; Interfaces'
_journal_paper_doi 10.1021/acsami.1c00635
_journal_year 2021
_chemical_formula_sum 'C29.93 H14.86 N2.93 O15 Zn3'
_chemical_formula_weight 851.64
_space_group_crystal_system trigonal
_space_group_IT_number 166
_space_group_name_Hall '-R 3 2"'
_space_group_name_H-M_alt 'R -3 m :H'
_atom_sites_solution_hydrogens geom
_audit_creation_method SHELXL-2013
_cell_angle_alpha 90
_cell_angle_beta 90
_cell_angle_gamma 120
_cell_formula_units_Z 6
_cell_length_a 18.9718(16)
_cell_length_b 18.9718(16)
_cell_length_c 37.653(8)
_cell_measurement_reflns_used 9825
_cell_measurement_temperature 287(2)
_cell_measurement_theta_max 24.607
_cell_measurement_theta_min 2.494
_cell_volume 11737(3)
_computing_structure_refinement 'SHELXL-2013 (Sheldrick, 2013)'
_diffrn_ambient_temperature 287(2)
_diffrn_measured_fraction_theta_full 0.998
_diffrn_measured_fraction_theta_max 0.992
_diffrn_measurement_device_type 'CCD area detector'
_diffrn_measurement_method 'phi and omega scans'
_diffrn_radiation_type MoK\a
_diffrn_radiation_wavelength 0.71073
_diffrn_reflns_av_R_equivalents 0.0444
_diffrn_reflns_av_unetI/netI 0.0284
_diffrn_reflns_Laue_measured_fraction_full 0.998
_diffrn_reflns_Laue_measured_fraction_max 0.992
_diffrn_reflns_limit_h_max 24
_diffrn_reflns_limit_h_min -21
_diffrn_reflns_limit_k_max 20
_diffrn_reflns_limit_k_min -24
_diffrn_reflns_limit_l_max 48
_diffrn_reflns_limit_l_min -47
_diffrn_reflns_number 30333
_diffrn_reflns_point_group_measured_fraction_full 0.998
_diffrn_reflns_point_group_measured_fraction_max 0.992
_diffrn_reflns_theta_full 25.242
_diffrn_reflns_theta_max 27.644
_diffrn_reflns_theta_min 2.147
_exptl_absorpt_coefficient_mu 0.945
_exptl_crystal_density_diffrn 0.723
_exptl_crystal_description block
_exptl_crystal_F_000 2550
_refine_diff_density_max 0.490
_refine_diff_density_min -0.767
_refine_diff_density_rms 0.105
_refine_ls_extinction_method none
_refine_ls_goodness_of_fit_ref 1.194
_refine_ls_hydrogen_treatment constr
_refine_ls_matrix_type full
_refine_ls_number_parameters 95
_refine_ls_number_reflns 3299
_refine_ls_number_restraints 18
_refine_ls_restrained_S_all 1.207
_refine_ls_R_factor_all 0.0800
_refine_ls_R_factor_gt 0.0605
_refine_ls_shift/su_max 0.002
_refine_ls_shift/su_mean 0.000
_refine_ls_structure_factor_coef Fsqd
_refine_ls_weighting_details
;
 w=1/[\s^2^(Fo^2^)+(0.1125P)^2^+28.5084P]
 where P=(Fo^2^+2Fc^2^)/3
;
_refine_ls_weighting_scheme calc
_refine_ls_wR_factor_gt 0.2022
_refine_ls_wR_factor_ref 0.2264
_reflns_Friedel_coverage 0.000
_reflns_number_gt 2469
_reflns_number_total 3299
_reflns_threshold_expression 'I > 2\s(I)'
_cod_data_source_file am1c00635_si_002.cif
_cod_data_source_block ZnPZDDI
_cod_database_code 4518506
_shelx_space_group_comment
;
The symmetry employed for this shelxl refinement is uniquely defined
by the following loop, which should always be used as a source of
symmetry information in preference to the above space-group names.
They are only intended as comments.
;
_shelxl_version_number 2013-2

loop_
_space_group_symop_operation_xyz
'x, y, z'
'-y, x-y, z'
'-x+y, -x, z'
'y, x, -z'
'x-y, -y, -z'
'-x, -x+y, -z'
'x+2/3, y+1/3, z+1/3'
'-y+2/3, x-y+1/3, z+1/3'
'-x+y+2/3, -x+1/3, z+1/3'
'y+2/3, x+1/3, -z+1/3'
'x-y+2/3, -y+1/3, -z+1/3'
'-x+2/3, -x+y+1/3, -z+1/3'
'x+1/3, y+2/3, z+2/3'
'-y+1/3, x-y+2/3, z+2/3'
'-x+y+1/3, -x+2/3, z+2/3'
'y+1/3, x+2/3, -z+2/3'
'x-y+1/3, -y+2/3, -z+2/3'
'-x+1/3, -x+y+2/3, -z+2/3'
'-x, -y, -z'
'y, -x+y, -z'
'x-y, x, -z'
'-y, -x, z'
'-x+y, y, z'
'x, x-y, z'
'-x+2/3, -y+1/3, -z+1/3'
'y+2/3, -x+y+1/3, -z+1/3'
'x-y+2/3, x+1/3, -z+1/3'
'-y+2/3, -x+1/3, z+1/3'
'-x+y+2/3, y+1/3, z+1/3'
'x+2/3, x-y+1/3, z+1/3'
'-x+1/3, -y+2/3, -z+2/3'
'y+1/3, -x+y+2/3, -z+2/3'
'x-y+1/3, x+2/3, -z+2/3'
'-y+1/3, -x+2/3, z+2/3'
'-x+y+1/3, y+2/3, z+2/3'
'x+1/3, x-y+2/3, z+2/3'

loop_
_atom_site_label
_atom_site_type_symbol
_atom_site_fract_x
_atom_site_fract_y
_atom_site_fract_z
_atom_site_U_iso_or_equiv
_atom_site_adp_type
_atom_site_occupancy
_atom_site_site_symmetry_order
_atom_site_calc_flag
_atom_site_refinement_flags_posn
_atom_site_refinement_flags_adp
_atom_site_refinement_flags_occupancy
_atom_site_disorder_assembly
_atom_site_disorder_group
Zn1 Zn 0.05051(3) 0.52526(2) 0.03278(2) 0.0509(3) Uani 1 2 d S TU P . .
O1 O -0.1131(2) 0.3697(2) -0.00455(9) 0.0816(10) Uani 1 1 d . . . . .
C1 C -0.0956(3) 0.3595(3) 0.02659(13) 0.0668(11) Uani 1 1 d . . . . .
O2 O 0.1075(4) 0.5537(2) 0.07929(16) 0.115(2) Uani 1 2 d S TU P . .
C2 C -0.1543(3) 0.2809(3) 0.04334(13) 0.0745(13) Uani 1 1 d . . . . .
O4 O -0.0357(2) 0.4080(2) 0.04413(9) 0.0838(10) Uani 1 1 d . U . . .
C5 C -0.1955(3) 0.1955(3) 0.0958(2) 0.087(2) Uani 1 2 d S T P A .
C6 C -0.1786(3) 0.1786(3) 0.1328(2) 0.096(3) Uani 1 2 d S T P . .
C4 C -0.2248(2) 0.2248(2) 0.02666(18) 0.0738(17) Uani 1 2 d S T P . .
H4 H -0.2348 0.2348 0.0036 0.089 Uiso 1 2 calc R U P . .
C3 C -0.1401(3) 0.2646(3) 0.07830(14) 0.0795(14) Uani 1 1 d . . . . .
H3 H -0.0921 0.3014 0.0897 0.095 Uiso 1 1 calc R U . A .
C9 C -0.1288(15) 0.2430(14) 0.1542(6) 0.102(8) Uani 0.489(9) 1 d . . P A 1
H9A H -0.1596 0.2620 0.1676 0.122 Uiso 0.489(9) 1 calc R U P A 1
H9B H -0.0873 0.2878 0.1404 0.122 Uiso 0.489(9) 1 calc R U P A 1
N1 N -0.1059(12) 0.2189(14) 0.1457(5) 0.128(9) Uani 0.489(9) 1 d . . P A 2

loop_
_atom_site_aniso_label
_atom_site_aniso_U_11
_atom_site_aniso_U_22
_atom_site_aniso_U_33
_atom_site_aniso_U_23
_atom_site_aniso_U_13
_atom_site_aniso_U_12
Zn1 0.0419(4) 0.0633(4) 0.0402(4) -0.00224(11) -0.0045(2) 0.02097(18)
O1 0.080(2) 0.079(2) 0.073(2) 0.0151(18) 0.0044(17) 0.0293(18)
C1 0.058(2) 0.064(3) 0.070(3) 0.006(2) 0.010(2) 0.025(2)
O2 0.111(4) 0.145(4) 0.078(3) -0.0209(16) -0.042(3) 0.056(2)
C2 0.066(3) 0.073(3) 0.064(3) 0.003(2) 0.004(2) 0.019(2)
O4 0.069(2) 0.078(2) 0.077(2) 0.0098(18) 0.0031(17) 0.0155(18)
C5 0.078(3) 0.078(3) 0.066(4) 0.006(2) -0.006(2) 0.011(4)
C6 0.082(3) 0.082(3) 0.079(5) 0.016(3) -0.016(3) 0.007(4)
C4 0.072(3) 0.072(3) 0.065(4) 0.0017(17) -0.0017(17) 0.026(3)
C3 0.068(3) 0.073(3) 0.074(3) 0.004(2) -0.010(2) 0.017(2)
C9 0.093(15) 0.076(10) 0.070(10) 0.002(7) -0.012(9) -0.008(9)
N1 0.081(11) 0.133(18) 0.085(12) 0.041(11) -0.022(8) -0.012(9)

loop_
_atom_type_symbol
_atom_type_description
_atom_type_scat_dispersion_real
_atom_type_scat_dispersion_imag
_atom_type_scat_source
C C 0.0033 0.0016 'International Tables Vol C Tables 4.2.6.8 and 6.1.1.4'
H H 0.0000 0.0000 'International Tables Vol C Tables 4.2.6.8 and 6.1.1.4'
N N 0.0061 0.0033 'International Tables Vol C Tables 4.2.6.8 and 6.1.1.4'
O O 0.0106 0.0060 'International Tables Vol C Tables 4.2.6.8 and 6.1.1.4'
Zn Zn 0.2839 1.4301 'International Tables Vol C Tables 4.2.6.8 and 6.1.1.4'

loop_
_geom_angle_atom_site_label_1
_geom_angle_atom_site_label_2
_geom_angle_atom_site_label_3
_geom_angle
_geom_angle_site_symmetry_1
_geom_angle_site_symmetry_3
_geom_angle_publ_flag
O2 Zn1 O1 102.85(18) . 19_565 ?
O2 Zn1 O1 102.85(18) . 6 ?
O1 Zn1 O1 86.8(2) 19_565 6 ?
O2 Zn1 O4 98.18(18) . 24_565 ?
O1 Zn1 O4 89.19(16) 19_565 24_565 ?
O1 Zn1 O4 158.95(15) 6 24_565 ?
O2 Zn1 O4 98.18(18) . . ?
O1 Zn1 O4 158.96(15) 19_565 . ?
O1 Zn1 O4 89.20(16) 6 . ?
O4 Zn1 O4 87.2(2) 24_565 . ?
O2 Zn1 Zn1 174.2(2) . 19_565 ?
O1 Zn1 Zn1 81.28(11) 19_565 19_565 ?
O1 Zn1 Zn1 81.29(11) 6 19_565 ?
O4 Zn1 Zn1 77.68(11) 24_565 19_565 ?
O4 Zn1 Zn1 77.69(11) . 19_565 ?
C1 O1 Zn1 124.6(3) . 19_565 ?
O4 C1 O1 126.7(5) . . ?
O4 C1 C2 118.0(4) . . ?
O1 C1 C2 115.3(4) . . ?
C4 C2 C3 118.4(5) . . ?
C4 C2 C1 122.3(5) . . ?
C3 C2 C1 119.2(4) . . ?
C1 O4 Zn1 129.5(3) . . ?
C3 C5 C3 118.9(7) 22 . ?
C3 C5 C6 120.5(4) 22 . ?
C3 C5 C6 120.5(4) . . ?
N1 C6 N1 112(2) . 22 ?
C9 C6 C9 104(2) . 22 ?
N1 C6 C5 120.1(10) . . ?
N1 C6 C5 120.2(10) 22 . ?
C9 C6 C5 118.7(12) . . ?
C9 C6 C5 118.7(12) 22 . ?
C2 C4 C2 121.6(7) 22 . ?
C5 C3 C2 121.3(5) . . ?
C6 C9 C9 102.2(16) . 10_455 ?
C6 N1 N1 107.3(14) . 10_455 ?

loop_
_geom_bond_atom_site_label_1
_geom_bond_atom_site_label_2
_geom_bond_distance
_geom_bond_site_symmetry_2
_geom_bond_publ_flag
Zn1 O2 1.986(5) . ?
Zn1 O1 2.036(3) 19_565 ?
Zn1 O1 2.036(3) 6 ?
Zn1 O4 2.042(3) 24_565 ?
Zn1 O4 2.042(3) . ?
Zn1 Zn1 2.9749(12) 19_565 ?
O1 C1 1.260(6) . ?
O1 Zn1 2.036(3) 19_565 ?
C1 O4 1.237(6) . ?
C1 C2 1.483(6) . ?
C2 C4 1.376(6) . ?
C2 C3 1.409(7) . ?
C5 C3 1.372(6) 22 ?
C5 C3 1.372(6) . ?
C5 C6 1.498(11) . ?
C6 N1 1.29(2) . ?
C6 N1 1.29(2) 22 ?
C6 C9 1.37(2) . ?
C6 C9 1.37(2) 22 ?
C4 C2 1.376(6) 22 ?
C9 C9 1.58(6) 10_455 ?
N1 N1 1.61(4) 10_455 ?
